data_4305186
loop_
_publ_author_name
'Christopher W. Belock'
'Anil \,Cetin'
'Natalie V. Barone'
'Christopher J. Ziegler'

_publ_section_title
;
Transition Metal Coordination Chemistry
of N,N-Bis(2-{pyrid-2-ylethyl})hydroxylamine
;
_journal_name_full 'Inorganic Chemistry'
_journal_page_first 7114
_journal_page_last 7120
_journal_paper_doi 10.1021/ic702406n
_journal_volume 47
_journal_year 2008
_chemical_formula_sum 'C14 H20 Cl9 Fe2 N3'
_chemical_formula_weight 661.08
_chemical_name_systematic
; 
 ? 
;
_space_group_IT_number 33
_symmetry_cell_setting orthorhombic
_symmetry_space_group_name_Hall 'P 2c -2n'
_symmetry_space_group_name_H-M 'P n a 21'
_atom_sites_solution_hydrogens geom
_atom_sites_solution_primary direct
_atom_sites_solution_secondary difmap
_audit_creation_method SHELXL-97
_cell_angle_alpha 90.00
_cell_angle_beta 90.00
_cell_angle_gamma 90.00
_cell_formula_units_Z 8
_cell_length_a 26.423(4)
_cell_length_b 7.3275(12)
_cell_length_c 26.855(4)
_cell_measurement_reflns_used 5737
_cell_measurement_temperature 100(2)
_cell_measurement_theta_max 24.52
_cell_measurement_theta_min 2.75
_cell_volume 5199.5(14)
_computing_cell_refinement 'Bruker SMART'
_computing_data_collection 'Bruker SMART'
_computing_data_reduction 'Bruker SAINT'
_computing_molecular_graphics 'Bruker SHELXTL'
_computing_publication_material 'Bruker SHELXTL'
_computing_structure_refinement 'SHELXL-97 (Sheldrick, 1997)'
_computing_structure_solution 'SHELXS-97 (Sheldrick, 1990)'
_diffrn_ambient_temperature 100(2)
_diffrn_measured_fraction_theta_full 0.962
_diffrn_measured_fraction_theta_max 0.962
_diffrn_measurement_device_type 'CCD area detector'
_diffrn_measurement_method 'phi and omega scans'
_diffrn_radiation_monochromator graphite
_diffrn_radiation_source 'fine-focus sealed tube'
_diffrn_radiation_type MoK\a
_diffrn_radiation_wavelength 0.71073
_diffrn_reflns_av_R_equivalents 0.0745
_diffrn_reflns_av_sigmaI/netI 0.0797
_diffrn_reflns_limit_h_max 34
_diffrn_reflns_limit_h_min -33
_diffrn_reflns_limit_k_max 9
_diffrn_reflns_limit_k_min -9
_diffrn_reflns_limit_l_max 34
_diffrn_reflns_limit_l_min -34
_diffrn_reflns_number 41601
_diffrn_reflns_theta_full 28.29
_diffrn_reflns_theta_max 28.29
_diffrn_reflns_theta_min 1.52
_exptl_absorpt_coefficient_mu 2.049
_exptl_absorpt_correction_T_max 0.9798
_exptl_absorpt_correction_T_min 0.8214
_exptl_absorpt_correction_type multi-scan
_exptl_crystal_colour red
_exptl_crystal_density_diffrn 1.689
_exptl_crystal_density_meas ?
_exptl_crystal_density_method .
_exptl_crystal_description plate
_exptl_crystal_F_000 2640
_exptl_crystal_size_max 0.10
_exptl_crystal_size_mid 0.05
_exptl_crystal_size_min 0.01
_refine_diff_density_max 1.826
_refine_diff_density_min -0.751
_refine_diff_density_rms 0.144
_refine_ls_abs_structure_details 'Flack H D (1983), Acta Cryst. A39, 876-881'
_refine_ls_abs_structure_Flack 0.46(2)
_refine_ls_extinction_method none
_refine_ls_goodness_of_fit_ref 1.058
_refine_ls_hydrogen_treatment constr
_refine_ls_matrix_type full
_refine_ls_number_parameters 506
_refine_ls_number_reflns 11867
_refine_ls_number_restraints 1
_refine_ls_restrained_S_all 1.058
_refine_ls_R_factor_all 0.0877
_refine_ls_R_factor_gt 0.0692
_refine_ls_shift/su_max 0.001
_refine_ls_shift/su_mean 0.000
_refine_ls_structure_factor_coef Fsqd
_refine_ls_weighting_details 'calc w=1/[\s^2^(Fo^2^)+(0.0802P)^2^+5.3652P] where P=(Fo^2^+2Fc^2^)/3'
_refine_ls_weighting_scheme calc
_refine_ls_wR_factor_gt 0.1478
_refine_ls_wR_factor_ref 0.1570
_reflns_number_gt 9698
_reflns_number_total 11867
_reflns_threshold_expression >2sigma(I)
_cod_data_source_file ic702406n-file002_7.cif
_cod_data_source_block S2
_cod_depositor_comments
;
The following automatic conversions were performed:
'_symmetry_cell_setting' value 'Orthorhombic' changed to 'orthorhombic'
according to '/home/saulius/struct/CIF-dictionaries/cif_core.dic'
dictionary named 'cif_core.dic' version 2.4.1 from 2010-06-29.

Automatic conversion script
Id: cif_fix_enum 1527 2010-12-29 10:47:43Z saulius 
;
_cod_original_cell_volume 5199.6(15)
_cod_database_code 4305186

loop_
_symmetry_equiv_pos_as_xyz
'x, y, z'
'-x, -y, z+1/2'
'x+1/2, -y+1/2, z'
'-x+1/2, y+1/2, z+1/2'

loop_
_atom_site_label
_atom_site_type_symbol
_atom_site_fract_x
_atom_site_fract_y
_atom_site_fract_z
_atom_site_U_iso_or_equiv
_atom_site_adp_type
_atom_site_occupancy
_atom_site_symmetry_multiplicity
_atom_site_calc_flag
_atom_site_refinement_flags
_atom_site_disorder_assembly
_atom_site_disorder_group
C1 C 0.2411(3) 0.5135(10) 0.8219(3) 0.0260(16) Uani 1 1 d . . .
H1 H 0.2397 0.3856 0.8162 0.031 Uiso 1 1 calc R . .
C2 C 0.2141(3) 0.5875(11) 0.8609(3) 0.0300(17) Uani 1 1 d . . .
H2 H 0.1940 0.5144 0.8824 0.036 Uiso 1 1 calc R . .
C3 C 0.2182(3) 0.7739(12) 0.8670(3) 0.0334(19) Uani 1 1 d . . .
H3 H 0.2005 0.8315 0.8935 0.040 Uiso 1 1 calc R . .
C4 C 0.2472(3) 0.8783(11) 0.8353(3) 0.0291(17) Uani 1 1 d . . .
H4 H 0.2494 1.0064 0.8404 0.035 Uiso 1 1 calc R . .
C5 C 0.2729(3) 0.8002(9) 0.7967(3) 0.0187(14) Uani 1 1 d . . .
C6 C 0.3035(3) 0.9035(10) 0.7584(3) 0.0247(15) Uani 1 1 d . . .
H6A H 0.3373 0.8466 0.7547 0.030 Uiso 1 1 calc R . .
H6B H 0.3083 1.0313 0.7694 0.030 Uiso 1 1 calc R . .
C7 C 0.2757(3) 0.9001(9) 0.7081(3) 0.0209(14) Uani 1 1 d . . .
H7A H 0.2782 0.7766 0.6934 0.025 Uiso 1 1 calc R . .
H7B H 0.2394 0.9280 0.7134 0.025 Uiso 1 1 calc R . .
C8 C 0.2646(3) 1.0519(10) 0.6281(3) 0.0259(16) Uani 1 1 d . . .
H8A H 0.2306 1.0939 0.6384 0.031 Uiso 1 1 calc R . .
H8B H 0.2609 0.9303 0.6124 0.031 Uiso 1 1 calc R . .
C9 C 0.2867(3) 1.1865(11) 0.5899(3) 0.0351(19) Uani 1 1 d . . .
H9A H 0.2906 1.3088 0.6051 0.042 Uiso 1 1 calc R . .
H9B H 0.3203 1.1442 0.5785 0.042 Uiso 1 1 calc R . .
C10 C 0.2501(3) 1.1957(10) 0.5461(3) 0.0307(17) Uani 1 1 d . . .
C11 C 0.2428(3) 1.0529(11) 0.5136(3) 0.0325(18) Uani 1 1 d . . .
H11 H 0.2609 0.9424 0.5185 0.039 Uiso 1 1 calc R . .
C12 C 0.2100(3) 1.0667(12) 0.4745(3) 0.0324(18) Uani 1 1 d . . .
H12 H 0.2047 0.9666 0.4526 0.039 Uiso 1 1 calc R . .
C13 C 0.1841(3) 1.2323(15) 0.4673(4) 0.043(2) Uani 1 1 d . . .
H13 H 0.1618 1.2468 0.4398 0.051 Uiso 1 1 calc R . .
C14 C 0.1910(3) 1.3690(12) 0.4994(4) 0.046(2) Uani 1 1 d . . .
H14 H 0.1737 1.4814 0.4950 0.055 Uiso 1 1 calc R . .
C15 C 0.4983(3) 0.9206(11) 0.0252(3) 0.0313(18) Uani 1 1 d . . .
H15 H 0.4993 1.0502 0.0262 0.038 Uiso 1 1 calc R . .
C16 C 0.4699(3) 0.8310(10) -0.0111(3) 0.0282(16) Uani 1 1 d . . .
H16 H 0.4508 0.8994 -0.0345 0.034 Uiso 1 1 calc R . .
C17 C 0.4696(3) 0.6433(12) -0.0129(3) 0.0338(18) Uani 1 1 d . . .
H17 H 0.4508 0.5810 -0.0377 0.041 Uiso 1 1 calc R . .
C18 C 0.4975(3) 0.5455(10) 0.0224(3) 0.0276(17) Uani 1 1 d . . .
H18 H 0.4969 0.4159 0.0221 0.033 Uiso 1 1 calc R . .
C19 C 0.5261(3) 0.6384(10) 0.0582(3) 0.0240(16) Uani 1 1 d . . .
C20 C 0.5574(3) 0.5388(10) 0.0964(3) 0.0286(17) Uani 1 1 d . . .
H20A H 0.5914 0.5950 0.0979 0.034 Uiso 1 1 calc R . .
H20B H 0.5616 0.4105 0.0857 0.034 Uiso 1 1 calc R . .
C21 C 0.5346(3) 0.5409(9) 0.1481(3) 0.0220(15) Uani 1 1 d . . .
H21A H 0.5345 0.6669 0.1613 0.026 Uiso 1 1 calc R . .
H21B H 0.4992 0.4969 0.1468 0.026 Uiso 1 1 calc R . .
C22 C 0.5468(3) 0.3993(11) 0.2339(3) 0.0267(16) Uani 1 1 d . . .
H22A H 0.5396 0.5217 0.2478 0.032 Uiso 1 1 calc R . .
H22B H 0.5735 0.3421 0.2544 0.032 Uiso 1 1 calc R . .
C23 C 0.4984(3) 0.2820(10) 0.2364(3) 0.0247(15) Uani 1 1 d . . .
H23A H 0.4716 0.3399 0.2161 0.030 Uiso 1 1 calc R . .
H23B H 0.5055 0.1601 0.2222 0.030 Uiso 1 1 calc R . .
C24 C 0.4798(2) 0.2602(9) 0.2885(3) 0.0183(14) Uani 1 1 d . . .
C25 C 0.4785(3) 0.3992(10) 0.3244(3) 0.0238(15) Uani 1 1 d . . .
H25 H 0.4923 0.5159 0.3170 0.029 Uiso 1 1 calc R . .
C26 C 0.4568(3) 0.3654(11) 0.3711(3) 0.0307(18) Uani 1 1 d . . .
H26 H 0.4549 0.4602 0.3952 0.037 Uiso 1 1 calc R . .
C27 C 0.4383(3) 0.1956(11) 0.3820(3) 0.0279(17) Uani 1 1 d . . .
H27 H 0.4242 0.1704 0.4138 0.033 Uiso 1 1 calc R . .
C28 C 0.4406(3) 0.0615(11) 0.3459(3) 0.0331(19) Uani 1 1 d . . .
H28 H 0.4276 -0.0569 0.3525 0.040 Uiso 1 1 calc R . .
Cl1 Cl 0.16144(7) 0.7505(3) 0.36562(9) 0.0416(5) Uani 1 1 d . . .
Cl2 Cl 0.07070(7) 0.6324(3) 0.27053(7) 0.0303(4) Uani 1 1 d . . .
Cl3 Cl 0.02865(7) 0.7236(3) 0.39618(8) 0.0315(4) Uani 1 1 d . . .
Cl4 Cl 0.09780(8) 0.3124(3) 0.36401(8) 0.0352(4) Uani 1 1 d . . .
Cl5 Cl 0.27726(8) 0.6665(3) 0.44361(7) 0.0323(4) Uani 1 1 d . . .
Cl6 Cl 0.40768(8) 0.7874(3) 0.47023(9) 0.0427(5) Uani 1 1 d . . .
Cl7 Cl 0.36412(7) 0.3213(3) 0.48576(7) 0.0310(4) Uani 1 1 d . . .
Cl8 Cl 0.32082(7) 0.6619(3) 0.56865(7) 0.0281(4) Uani 1 1 d . . .
Cl9 Cl 0.30570(7) 0.7913(3) 0.22024(8) 0.0331(4) Uani 1 1 d . . .
Cl10 Cl 0.44200(7) 0.7438(3) 0.23094(7) 0.0282(4) Uani 1 1 d . . .
Cl11 Cl 0.36102(7) 0.3429(3) 0.23878(8) 0.0321(4) Uani 1 1 d . . .
Cl12 Cl 0.36083(7) 0.6714(3) 0.33629(7) 0.0318(4) Uani 1 1 d . . .
Cl13 Cl 0.88812(7) 0.2406(3) 0.00588(7) 0.0310(4) Uani 1 1 d . . .
Cl14 Cl 0.95009(8) 0.3317(3) 0.11991(8) 0.0383(5) Uani 1 1 d . . .
Cl15 Cl 0.88039(9) -0.0899(3) 0.10394(8) 0.0407(5) Uani 1 1 d . . .
Cl16 Cl 0.81356(7) 0.3407(3) 0.11461(8) 0.0353(4) Uani 1 1 d . . .
Cl17 Cl 0.58775(7) 0.0269(3) 0.13869(7) 0.0287(4) Uani 1 1 d . . .
Cl18 Cl 0.67372(6) 0.5601(2) 0.20386(7) 0.0267(4) Uani 1 1 d . . .
Fe1 Fe 0.09019(4) 0.60984(15) 0.35010(4) 0.0243(2) Uani 1 1 d . . .
Fe2 Fe 0.34356(4) 0.61250(14) 0.49098(4) 0.0247(2) Uani 1 1 d . . .
Fe3 Fe 0.36715(4) 0.63510(15) 0.25497(4) 0.0253(2) Uani 1 1 d . . .
Fe4 Fe 0.88251(4) 0.20361(15) 0.08750(4) 0.0267(2) Uani 1 1 d . . .
N1 N 0.2690(2) 0.6172(9) 0.7920(2) 0.0277(14) Uani 1 1 d . . .
H1A H 0.2859 0.5638 0.7679 0.033 Uiso 1 1 calc R . .
N2 N 0.2979(2) 1.0364(9) 0.6730(2) 0.0277(14) Uani 1 1 d . . .
H2A H 0.3299 1.0000 0.6636 0.033 Uiso 1 1 calc R . .
H2B H 0.3005 1.1481 0.6885 0.033 Uiso 1 1 calc R . .
N3 N 0.2229(3) 1.3467(10) 0.5384(3) 0.0409(19) Uani 1 1 d . . .
H3A H 0.2260 1.4367 0.5599 0.049 Uiso 1 1 calc R . .
N4 N 0.5243(2) 0.8222(8) 0.0587(2) 0.0209(13) Uani 1 1 d . . .
H4A H 0.5409 0.8806 0.0821 0.025 Uiso 1 1 calc R . .
N5 N 0.5654(2) 0.4193(8) 0.1814(2) 0.0228(13) Uani 1 1 d . . .
H5A H 0.5668 0.3051 0.1672 0.027 Uiso 1 1 calc R . .
H5B H 0.5980 0.4639 0.1824 0.027 Uiso 1 1 calc R . .
N6 N 0.4612(2) 0.0992(8) 0.3014(2) 0.0266(14) Uani 1 1 d . . .
H6 H 0.4624 0.0109 0.2792 0.032 Uiso 1 1 calc R . .

loop_
_atom_site_aniso_label
_atom_site_aniso_U_11
_atom_site_aniso_U_22
_atom_site_aniso_U_33
_atom_site_aniso_U_23
_atom_site_aniso_U_13
_atom_site_aniso_U_12
C1 0.026(4) 0.022(4) 0.030(4) 0.002(3) -0.002(3) 0.003(3)
C2 0.027(4) 0.038(4) 0.025(4) 0.001(3) -0.004(3) -0.007(3)
C3 0.034(4) 0.046(5) 0.020(4) -0.006(4) 0.006(3) 0.004(4)
C4 0.029(4) 0.026(4) 0.032(4) -0.008(3) -0.001(3) -0.003(3)
C5 0.016(3) 0.020(3) 0.020(4) -0.003(3) 0.000(3) -0.002(3)
C6 0.022(3) 0.026(4) 0.026(4) -0.005(3) 0.001(3) -0.003(3)
C7 0.021(3) 0.014(3) 0.028(4) -0.001(3) -0.001(3) 0.001(3)
C8 0.022(4) 0.025(4) 0.031(4) 0.000(3) 0.000(3) 0.004(3)
C9 0.039(5) 0.033(4) 0.034(5) 0.001(4) -0.007(4) -0.007(4)
C10 0.034(4) 0.021(4) 0.037(5) -0.002(3) -0.004(4) 0.000(3)
C11 0.038(4) 0.026(4) 0.034(5) -0.005(3) -0.011(4) 0.008(3)
C12 0.032(4) 0.035(4) 0.030(4) -0.005(3) -0.006(3) -0.007(4)
C13 0.026(4) 0.072(7) 0.030(5) 0.012(4) -0.006(4) 0.004(4)
C14 0.036(5) 0.032(5) 0.070(7) 0.007(5) -0.007(5) 0.020(4)
C15 0.037(4) 0.026(4) 0.031(4) -0.001(3) 0.008(4) -0.007(3)
C16 0.031(4) 0.031(4) 0.023(4) 0.004(3) -0.003(3) -0.001(3)
C17 0.027(4) 0.052(5) 0.022(4) 0.003(4) -0.001(3) 0.001(4)
C18 0.026(4) 0.021(4) 0.036(4) 0.005(3) 0.007(3) 0.003(3)
C19 0.017(3) 0.031(4) 0.024(4) 0.001(3) 0.007(3) -0.002(3)
C20 0.023(4) 0.021(4) 0.042(5) 0.004(3) 0.002(3) 0.004(3)
C21 0.026(4) 0.009(3) 0.031(4) 0.002(3) 0.005(3) 0.003(3)
C22 0.020(4) 0.034(4) 0.026(4) 0.004(3) 0.001(3) 0.002(3)
C23 0.022(4) 0.030(4) 0.022(4) -0.004(3) -0.005(3) 0.000(3)
C24 0.011(3) 0.014(3) 0.029(4) 0.002(3) -0.002(3) -0.003(2)
C25 0.023(4) 0.022(4) 0.026(4) 0.002(3) -0.001(3) 0.005(3)
C26 0.026(4) 0.041(5) 0.026(4) -0.010(3) 0.001(3) 0.012(3)
C27 0.021(4) 0.029(4) 0.034(5) 0.004(3) -0.002(3) 0.006(3)
C28 0.021(4) 0.033(5) 0.045(5) 0.009(4) 0.010(4) 0.004(3)
Cl1 0.0199(9) 0.0607(14) 0.0444(13) -0.0155(11) -0.0008(9) -0.0094(9)
Cl2 0.0281(9) 0.0330(10) 0.0298(10) 0.0075(8) -0.0018(8) -0.0001(8)
Cl3 0.0234(9) 0.0370(11) 0.0341(11) -0.0014(8) 0.0008(8) 0.0059(8)
Cl4 0.0379(11) 0.0328(10) 0.0350(11) 0.0065(8) -0.0041(9) 0.0070(9)
Cl5 0.0303(10) 0.0372(11) 0.0295(10) -0.0042(8) -0.0067(8) 0.0086(8)
Cl6 0.0341(11) 0.0489(13) 0.0452(13) 0.0023(10) 0.0014(10) -0.0162(9)
Cl7 0.0290(9) 0.0327(10) 0.0314(10) -0.0043(8) -0.0011(8) 0.0065(8)
Cl8 0.0259(9) 0.0313(10) 0.0270(9) -0.0067(7) 0.0002(7) 0.0045(8)
Cl9 0.0240(9) 0.0351(11) 0.0402(12) -0.0064(8) -0.0075(8) 0.0067(8)
Cl10 0.0191(8) 0.0339(10) 0.0317(10) -0.0082(8) 0.0034(7) -0.0035(7)
Cl11 0.0245(9) 0.0288(10) 0.0430(12) -0.0075(8) -0.0046(8) 0.0020(8)
Cl12 0.0282(9) 0.0355(11) 0.0316(11) -0.0045(8) 0.0010(8) 0.0014(8)
Cl13 0.0303(10) 0.0355(11) 0.0271(10) 0.0027(8) 0.0020(8) 0.0079(8)
Cl14 0.0297(10) 0.0468(12) 0.0383(12) 0.0135(9) -0.0103(9) -0.0105(9)
Cl15 0.0475(12) 0.0285(10) 0.0460(13) 0.0083(9) 0.0043(10) 0.0020(9)
Cl16 0.0274(9) 0.0450(12) 0.0337(11) 0.0072(9) 0.0014(8) 0.0042(8)
Cl17 0.0264(9) 0.0260(9) 0.0338(10) -0.0023(7) -0.0047(8) 0.0016(7)
Cl18 0.0193(8) 0.0275(9) 0.0334(10) 0.0052(7) -0.0068(7) -0.0004(7)
Fe1 0.0172(5) 0.0294(6) 0.0263(6) 0.0019(4) -0.0013(4) 0.0013(4)
Fe2 0.0200(5) 0.0284(5) 0.0256(6) -0.0030(4) -0.0010(4) 0.0012(4)
Fe3 0.0150(5) 0.0305(6) 0.0306(6) -0.0062(5) -0.0020(4) 0.0020(4)
Fe4 0.0193(5) 0.0323(6) 0.0284(6) 0.0048(5) -0.0020(4) -0.0001(4)
N1 0.019(3) 0.037(4) 0.027(4) 0.000(3) 0.000(3) 0.001(3)
N2 0.027(3) 0.031(3) 0.025(3) -0.008(3) 0.000(3) 0.006(3)
N3 0.059(5) 0.029(4) 0.035(4) -0.009(3) -0.001(4) -0.003(3)
N4 0.024(3) 0.015(3) 0.024(3) -0.008(2) 0.000(3) -0.001(2)
N5 0.019(3) 0.020(3) 0.029(3) 0.001(2) -0.002(3) -0.001(2)
N6 0.028(3) 0.018(3) 0.034(4) -0.002(3) 0.001(3) 0.004(2)

loop_
_atom_type_symbol
_atom_type_description
_atom_type_scat_dispersion_real
_atom_type_scat_dispersion_imag
_atom_type_scat_source
C C 0.0033 0.0016 'International Tables Vol C Tables 4.2.6.8 and 6.1.1.4'
H H 0.0000 0.0000 'International Tables Vol C Tables 4.2.6.8 and 6.1.1.4'
N N 0.0061 0.0033 'International Tables Vol C Tables 4.2.6.8 and 6.1.1.4'
Fe Fe 0.3463 0.8444 'International Tables Vol C Tables 4.2.6.8 and 6.1.1.4'
Cl Cl 0.1484 0.1585 'International Tables Vol C Tables 4.2.6.8 and 6.1.1.4'

loop_
_geom_angle_atom_site_label_1
_geom_angle_atom_site_label_2
_geom_angle_atom_site_label_3
_geom_angle
_geom_angle_site_symmetry_1
_geom_angle_site_symmetry_3
_geom_angle_publ_flag
N1 C1 C2 121.4(7) . . ?
N1 C1 H1 119.3 . . ?
C2 C1 H1 119.3 . . ?
C1 C2 C3 116.0(7) . . ?
C1 C2 H2 122.0 . . ?
C3 C2 H2 122.0 . . ?
C4 C3 C2 121.3(7) . . ?
C4 C3 H3 119.4 . . ?
C2 C3 H3 119.4 . . ?
C5 C4 C3 120.9(7) . . ?
C5 C4 H4 119.6 . . ?
C3 C4 H4 119.6 . . ?
N1 C5 C4 116.7(7) . . ?
N1 C5 C6 118.3(6) . . ?
C4 C5 C6 125.0(7) . . ?
C5 C6 C7 109.6(6) . . ?
C5 C6 H6A 109.8 . . ?
C7 C6 H6A 109.8 . . ?
C5 C6 H6B 109.8 . . ?
C7 C6 H6B 109.8 . . ?
H6A C6 H6B 108.2 . . ?
N2 C7 C6 110.8(6) . . ?
N2 C7 H7A 109.5 . . ?
C6 C7 H7A 109.5 . . ?
N2 C7 H7B 109.5 . . ?
C6 C7 H7B 109.5 . . ?
H7A C7 H7B 108.1 . . ?
N2 C8 C9 111.3(6) . . ?
N2 C8 H8A 109.4 . . ?
C9 C8 H8A 109.4 . . ?
N2 C8 H8B 109.4 . . ?
C9 C8 H8B 109.4 . . ?
H8A C8 H8B 108.0 . . ?
C10 C9 C8 107.7(7) . . ?
C10 C9 H9A 110.2 . . ?
C8 C9 H9A 110.2 . . ?
C10 C9 H9B 110.2 . . ?
C8 C9 H9B 110.2 . . ?
H9A C9 H9B 108.5 . . ?
N3 C10 C11 117.2(7) . . ?
N3 C10 C9 119.8(7) . . ?
C11 C10 C9 123.0(7) . . ?
C12 C11 C10 121.4(8) . . ?
C12 C11 H11 119.3 . . ?
C10 C11 H11 119.3 . . ?
C11 C12 C13 118.6(8) . . ?
C11 C12 H12 120.7 . . ?
C13 C12 H12 120.7 . . ?
C14 C13 C12 119.4(8) . . ?
C14 C13 H13 120.3 . . ?
C12 C13 H13 120.3 . . ?
C13 C14 N3 119.7(8) . . ?
C13 C14 H14 120.2 . . ?
N3 C14 H14 120.2 . . ?
N4 C15 C16 119.4(7) . . ?
N4 C15 H15 120.3 . . ?
C16 C15 H15 120.3 . . ?
C17 C16 C15 119.8(7) . . ?
C17 C16 H16 120.1 . . ?
C15 C16 H16 120.1 . . ?
C16 C17 C18 119.1(8) . . ?
C16 C17 H17 120.5 . . ?
C18 C17 H17 120.5 . . ?
C17 C18 C19 120.1(7) . . ?
C17 C18 H18 120.0 . . ?
C19 C18 H18 120.0 . . ?
N4 C19 C18 118.2(7) . . ?
N4 C19 C20 119.9(7) . . ?
C18 C19 C20 121.9(7) . . ?
C19 C20 C21 113.7(6) . . ?
C19 C20 H20A 108.8 . . ?
C21 C20 H20A 108.8 . . ?
C19 C20 H20B 108.8 . . ?
C21 C20 H20B 108.8 . . ?
H20A C20 H20B 107.7 . . ?
N5 C21 C20 108.9(6) . . ?
N5 C21 H21A 109.9 . . ?
C20 C21 H21A 109.9 . . ?
N5 C21 H21B 109.9 . . ?
C20 C21 H21B 109.9 . . ?
H21A C21 H21B 108.3 . . ?
N5 C22 C23 111.7(6) . . ?
N5 C22 H22A 109.3 . . ?
C23 C22 H22A 109.3 . . ?
N5 C22 H22B 109.3 . . ?
C23 C22 H22B 109.3 . . ?
H22A C22 H22B 107.9 . . ?
C24 C23 C22 112.0(6) . . ?
C24 C23 H23A 109.2 . . ?
C22 C23 H23A 109.2 . . ?
C24 C23 H23B 109.2 . . ?
C22 C23 H23B 109.2 . . ?
H23A C23 H23B 107.9 . . ?
N6 C24 C25 117.3(7) . . ?
N6 C24 C23 117.6(6) . . ?
C25 C24 C23 125.1(6) . . ?
C26 C25 C24 119.8(7) . . ?
C26 C25 H25 120.1 . . ?
C24 C25 H25 120.1 . . ?
C27 C26 C25 119.9(7) . . ?
C27 C26 H26 120.0 . . ?
C25 C26 H26 120.0 . . ?
C26 C27 C28 118.6(8) . . ?
C26 C27 H27 120.7 . . ?
C28 C27 H27 120.7 . . ?
N6 C28 C27 119.8(7) . . ?
N6 C28 H28 120.1 . . ?
C27 C28 H28 120.1 . . ?
Cl1 Fe1 Cl2 110.53(9) . . ?
Cl1 Fe1 Cl3 110.46(9) . . ?
Cl2 Fe1 Cl3 110.07(8) . . ?
Cl1 Fe1 Cl4 110.64(10) . . ?
Cl2 Fe1 Cl4 104.94(9) . . ?
Cl3 Fe1 Cl4 110.07(9) . . ?
Cl6 Fe2 Cl5 111.25(10) . . ?
Cl6 Fe2 Cl8 110.82(9) . . ?
Cl5 Fe2 Cl8 107.51(8) . . ?
Cl6 Fe2 Cl7 110.99(10) . . ?
Cl5 Fe2 Cl7 109.46(9) . . ?
Cl8 Fe2 Cl7 106.64(9) . . ?
Cl11 Fe3 Cl9 111.75(9) . . ?
Cl11 Fe3 Cl12 107.98(9) . . ?
Cl9 Fe3 Cl12 107.57(9) . . ?
Cl11 Fe3 Cl10 110.96(8) . . ?
Cl9 Fe3 Cl10 110.32(9) . . ?
Cl12 Fe3 Cl10 108.11(8) . . ?
Cl15 Fe4 Cl14 111.06(10) . . ?
Cl15 Fe4 Cl16 111.03(9) . . ?
Cl14 Fe4 Cl16 110.26(10) . . ?
Cl15 Fe4 Cl13 108.71(9) . . ?
Cl14 Fe4 Cl13 106.59(9) . . ?
Cl16 Fe4 Cl13 109.06(9) . . ?
C1 N1 C5 123.7(7) . . ?
C1 N1 H1A 118.2 . . ?
C5 N1 H1A 118.2 . . ?
C7 N2 C8 109.1(6) . . ?
C7 N2 H2A 109.9 . . ?
C8 N2 H2A 109.9 . . ?
C7 N2 H2B 109.9 . . ?
C8 N2 H2B 109.9 . . ?
H2A N2 H2B 108.3 . . ?
C10 N3 C14 123.7(7) . . ?
C10 N3 H3A 118.1 . . ?
C14 N3 H3A 118.1 . . ?
C15 N4 C19 123.4(6) . . ?
C15 N4 H4A 118.3 . . ?
C19 N4 H4A 118.3 . . ?
C22 N5 C21 116.0(5) . . ?
C22 N5 H5A 108.3 . . ?
C21 N5 H5A 108.3 . . ?
C22 N5 H5B 108.3 . . ?
C21 N5 H5B 108.3 . . ?
H5A N5 H5B 107.4 . . ?
C24 N6 C28 124.5(7) . . ?
C24 N6 H6 117.7 . . ?
C28 N6 H6 117.7 . . ?

loop_
_geom_bond_atom_site_label_1
_geom_bond_atom_site_label_2
_geom_bond_distance
_geom_bond_site_symmetry_2
_geom_bond_publ_flag
C1 N1 1.327(10) . ?
C1 C2 1.379(11) . ?
C1 H1 0.9500 . ?
C2 C3 1.380(12) . ?
C2 H2 0.9500 . ?
C3 C4 1.378(11) . ?
C3 H3 0.9500 . ?
C4 C5 1.364(10) . ?
C4 H4 0.9500 . ?
C5 N1 1.350(9) . ?
C5 C6 1.513(10) . ?
C6 C7 1.538(10) . ?
C6 H6A 0.9900 . ?
C6 H6B 0.9900 . ?
C7 N2 1.494(10) . ?
C7 H7A 0.9900 . ?
C7 H7B 0.9900 . ?
C8 N2 1.498(10) . ?
C8 C9 1.537(11) . ?
C8 H8A 0.9900 . ?
C8 H8B 0.9900 . ?
C9 C10 1.524(11) . ?
C9 H9A 0.9900 . ?
C9 H9B 0.9900 . ?
C10 N3 1.335(11) . ?
C10 C11 1.376(11) . ?
C11 C12 1.366(11) . ?
C11 H11 0.9500 . ?
C12 C13 1.406(13) . ?
C12 H12 0.9500 . ?
C13 C14 1.336(14) . ?
C13 H13 0.9500 . ?
C14 N3 1.354(12) . ?
C14 H14 0.9500 . ?
C15 N4 1.341(10) . ?
C15 C16 1.395(11) . ?
C15 H15 0.9500 . ?
C16 C17 1.376(12) . ?
C16 H16 0.9500 . ?
C17 C18 1.397(11) . ?
C17 H17 0.9500 . ?
C18 C19 1.400(11) . ?
C18 H18 0.9500 . ?
C19 N4 1.347(10) . ?
C19 C20 1.506(11) . ?
C20 C21 1.512(10) . ?
C20 H20A 0.9900 . ?
C20 H20B 0.9900 . ?
C21 N5 1.503(9) . ?
C21 H21A 0.9900 . ?
C21 H21B 0.9900 . ?
C22 N5 1.500(10) . ?
C22 C23 1.541(10) . ?
C22 H22A 0.9900 . ?
C22 H22B 0.9900 . ?
C23 C24 1.491(10) . ?
C23 H23A 0.9900 . ?
C23 H23B 0.9900 . ?
C24 N6 1.324(9) . ?
C24 C25 1.402(10) . ?
C25 C26 1.402(11) . ?
C25 H25 0.9500 . ?
C26 C27 1.368(12) . ?
C26 H26 0.9500 . ?
C27 C28 1.383(12) . ?
C27 H27 0.9500 . ?
C28 N6 1.341(10) . ?
C28 H28 0.9500 . ?
Cl1 Fe1 2.186(2) . ?
Cl2 Fe1 2.204(2) . ?
Cl3 Fe1 2.207(2) . ?
Cl4 Fe1 2.220(2) . ?
Cl5 Fe2 2.201(2) . ?
Cl6 Fe2 2.196(2) . ?
Cl7 Fe2 2.206(2) . ?
Cl8 Fe2 2.201(2) . ?
Cl9 Fe3 2.195(2) . ?
Cl10 Fe3 2.228(2) . ?
Cl11 Fe3 2.191(2) . ?
Cl12 Fe3 2.206(2) . ?
Cl13 Fe4 2.214(2) . ?
Cl14 Fe4 2.197(2) . ?
Cl15 Fe4 2.196(2) . ?
Cl16 Fe4 2.204(2) . ?
N1 H1A 0.8800 . ?
N2 H2A 0.9200 . ?
N2 H2B 0.9200 . ?
N3 H3A 0.8800 . ?
N4 H4A 0.8800 . ?
N5 H5A 0.9200 . ?
N5 H5B 0.9200 . ?
N6 H6 0.8800 . ?
